data_1576387
loop_
_publ_author_name
'Gahlaut, Puneet Singh'
'Shekhawat, Bhawana'
'Mondal, Partha'
'Jana, Barun'

_publ_section_title
;
 Efficient C-2 Arylation of Azoles via [\k 2 N] Pd (II)-Triazolyl-Pyridine
 Complexes Enabled by Silver in HFIP
;
_journal_name_full 'Catalysis Science &amp; Technology'
_journal_paper_doi 10.1039/D5CY01409C
_journal_year 2025
_chemical_formula_sum 'C28 H23 Cl2 N9 O4 Pd'
_chemical_formula_weight 726.85
_space_group_crystal_system monoclinic
_space_group_IT_number 14
_space_group_name_Hall '-P 2ybc'
_space_group_name_H-M_alt 'P 1 21/c 1'
_atom_sites_solution_hydrogens geom
_audit_creation_method
;FinalCif 2024.9-0 by Daniel Kratzert, Freiburg 2025, 
https://dkratzert.de/finalcif.html
;
_audit_update_record
;
2025-07-31 deposited with the CCDC.	2025-12-03 downloaded from the CCDC.
;
_cell_angle_alpha 90
_cell_angle_beta 91.1220(10)
_cell_angle_gamma 90
_cell_formula_units_Z 4
_cell_length_a 8.1522(2)
_cell_length_b 23.0108(6)
_cell_length_c 16.0988(4)
_cell_measurement_reflns_used 9978
_cell_measurement_temperature 100(2)
_cell_measurement_theta_max 2.53
_cell_measurement_theta_min 28.34
_cell_measurement_wavelength 0.71073
_cell_volume 3019.37(13)
_computing_molecular_graphics 'shelXle (C.B. Huebschle, rev 1503)'
_computing_structure_refinement 'SHELXL-2019/2 (Sheldrick, 2019)'
_computing_structure_solution 'SHELXT 2018/2 (Sheldrick, 2018)'
_diffrn_ambient_temperature 100(2)
_diffrn_measured_fraction_theta_full 0.999
_diffrn_measured_fraction_theta_max 0.999
_diffrn_measurement_device_type 'Bruker APEX-II CCD'
_diffrn_measurement_method '\f and \w scans'
_diffrn_radiation_type MoK\a
_diffrn_radiation_wavelength 0.71073
_diffrn_reflns_av_R_equivalents 0.0538
_diffrn_reflns_av_unetI/netI 0.0354
_diffrn_reflns_Laue_measured_fraction_full 0.999
_diffrn_reflns_Laue_measured_fraction_max 0.999
_diffrn_reflns_limit_h_max 10
_diffrn_reflns_limit_h_min -10
_diffrn_reflns_limit_k_max 30
_diffrn_reflns_limit_k_min -30
_diffrn_reflns_limit_l_max 21
_diffrn_reflns_limit_l_min -19
_diffrn_reflns_number 51325
_diffrn_reflns_point_group_measured_fraction_full 0.999
_diffrn_reflns_point_group_measured_fraction_max 0.999
_diffrn_reflns_theta_full 25.242
_diffrn_reflns_theta_max 28.361
_diffrn_reflns_theta_min 2.176
_exptl_absorpt_coefficient_mu 0.842
_exptl_absorpt_correction_T_max 0.7457
_exptl_absorpt_correction_T_min 0.6495
_exptl_absorpt_correction_type multi-scan
_exptl_absorpt_process_details SADABS
_exptl_crystal_colour brown
_exptl_crystal_density_diffrn 1.599
_exptl_crystal_description needle
_exptl_crystal_F_000 1464
_exptl_crystal_size_max 0.22
_exptl_crystal_size_mid 0.08
_exptl_crystal_size_min 0.08
_refine_diff_density_max 0.951
_refine_diff_density_min -0.797
_refine_diff_density_rms 0.095
_refine_ls_extinction_method none
_refine_ls_goodness_of_fit_ref 1.074
_refine_ls_hydrogen_treatment constr
_refine_ls_matrix_type full
_refine_ls_number_parameters 516
_refine_ls_number_reflns 7540
_refine_ls_number_restraints 552
_refine_ls_restrained_S_all 1.049
_refine_ls_R_factor_all 0.0498
_refine_ls_R_factor_gt 0.0398
_refine_ls_shift/su_max 1.514
_refine_ls_shift/su_mean 0.026
_refine_ls_structure_factor_coef Fsqd
_refine_ls_weighting_details 'w=1/[\s^2^(Fo^2^)+(0.0296P)^2^+6.9841P] where P=(Fo^2^+2Fc^2^)/3'
_refine_ls_weighting_scheme calc
_refine_ls_wR_factor_gt 0.0887
_refine_ls_wR_factor_ref 0.0932
_reflns_Friedel_coverage 0.000
_reflns_number_gt 6437
_reflns_number_total 7540
_reflns_threshold_expression 'I > 2\s(I)'
_cod_data_source_file d5cy01409c2.cif
_cod_data_source_block 5novb_o_0m_a
_cod_original_sg_symbol_H-M 'P 21/c'
_cod_database_code 1576387
_shelx_shelxl_version_number 2019/3
_shelx_space_group_comment
;
The symmetry employed for this shelxl refinement is uniquely defined
by the following loop, which should always be used as a source of
symmetry information in preference to the above space-group names.
They are only intended as comments.
;
_geom_details
; All esds (except the esd in the dihedral angle between two l.s. planes)
 are estimated using the full covariance matrix.  The cell esds are taken
 into account individually in the estimation of esds in distances, angles
 and torsion angles; correlations between esds in cell parameters are only
 used when they are defined by crystal symmetry.  An approximate (isotropic)
 treatment of cell esds is used for estimating esds involving l.s. planes.
;

loop_
_space_group_symop_operation_xyz
'x, y, z'
'-x, y+1/2, -z+1/2'
'-x, -y, -z'
'x, -y-1/2, z-1/2'

loop_
_atom_site_label
_atom_site_type_symbol
_atom_site_fract_x
_atom_site_fract_y
_atom_site_fract_z
_atom_site_U_iso_or_equiv
_atom_site_adp_type
_atom_site_occupancy
_atom_site_site_symmetry_order
_atom_site_calc_flag
_atom_site_refinement_flags_posn
_atom_site_refinement_flags_adp
_atom_site_refinement_flags_occupancy
_atom_site_disorder_assembly
_atom_site_disorder_group
Pd1 Pd 0.23108(2) 0.62107(2) 0.44552(2) 0.01227(6) Uani 1 1 d . . . . .
Cl1 Cl 0.34725(9) 0.62809(5) 0.31784(5) 0.0339(2) Uani 1 1 d . . . . .
Cl2 Cl 0.12196(9) 0.61577(4) 0.57517(5) 0.02676(17) Uani 1 1 d . . . . .
O1 O -0.0177(2) 0.74513(9) 0.40605(13) 0.0202(4) Uani 1 1 d . . . . .
O2 O 0.4161(2) 0.75022(8) 0.50092(12) 0.0160(4) Uani 1 1 d . . . . .
O3 O 0.5304(3) 0.83923(9) 0.48909(13) 0.0209(4) Uani 1 1 d . . . . .
O4 O 0.2157(3) 0.78941(9) 0.36824(13) 0.0246(5) Uani 1 1 d . . . . .
N1 N -0.2084(3) 0.57217(11) 0.34729(15) 0.0174(5) Uani 1 1 d . . . . .
N2 N -0.0705(3) 0.56430(11) 0.39282(16) 0.0191(5) Uani 1 1 d . . . . .
N3 N 0.0071(3) 0.61411(10) 0.39019(15) 0.0148(5) Uani 1 1 d . . . . .
N4 N 0.4573(3) 0.62277(10) 0.49684(14) 0.0146(4) Uani 1 1 d . . . . .
N5 N 0.5092(3) 0.57476(10) 0.53386(15) 0.0166(5) Uani 1 1 d . . . . .
N6 N 0.6635(3) 0.58624(11) 0.55802(15) 0.0167(5) Uani 1 1 d . . . . .
N7 N 0.6483(5) 0.77294(18) 0.6876(2) 0.0537(10) Uani 1 1 d . . . . .
N9 N -0.3613(18) 0.5469(5) 0.1895(8) 0.0110(17) Uani 0.528(3) 1 d . U P A 1
C1 C -0.3358(10) 0.5070(4) 0.2492(6) 0.0163(15) Uani 0.528(3) 1 d . U P A 1
C2 C -0.3314(8) 0.4478(2) 0.2322(4) 0.0230(12) Uani 0.528(3) 1 d . U P A 1
H2 H -0.321971 0.420976 0.275280 0.028 Uiso 0.528(3) 1 calc R U P A 1
C3 C -0.3411(9) 0.4292(3) 0.1506(4) 0.0298(13) Uani 0.528(3) 1 d . U P A 1
H3 H -0.337243 0.389826 0.137776 0.036 Uiso 0.528(3) 1 calc R U P A 1
C4 C -0.3565(10) 0.4704(3) 0.0887(4) 0.0261(13) Uani 0.528(3) 1 d . U P A 1
H4 H -0.359694 0.459460 0.033038 0.031 Uiso 0.528(3) 1 calc R U P A 1
C5 C -0.368(2) 0.5299(8) 0.1117(10) 0.019(2) Uani 0.528(3) 1 d . U P A 1
H5 H -0.379622 0.557780 0.070175 0.023 Uiso 0.528(3) 1 calc R U P A 1
C6 C -0.3329(14) 0.5289(5) 0.3380(7) 0.0150(18) Uani 0.528(3) 1 d . U P A 1
H6A H -0.438830 0.545354 0.351288 0.018 Uiso 0.528(3) 1 calc R U P A 1
H6B H -0.310708 0.496947 0.375868 0.018 Uiso 0.528(3) 1 calc R U P A 1
N9' N -0.2191(9) 0.4504(3) 0.2107(4) 0.0340(13) Uani 0.472(3) 1 d . U P A 2
C1' C -0.2951(12) 0.5016(5) 0.2340(6) 0.0153(16) Uani 0.472(3) 1 d . U P A 2
C2' C -0.351(3) 0.5383(7) 0.1784(11) 0.015(2) Uani 0.472(3) 1 d . U P A 2
H2' H -0.392236 0.574006 0.194999 0.019 Uiso 0.472(3) 1 calc R U P A 2
C3' C -0.2128(10) 0.4394(3) 0.1253(4) 0.0293(14) Uani 0.472(3) 1 d . U P A 2
H3' H -0.161708 0.405843 0.106464 0.035 Uiso 0.472(3) 1 calc R U P A 2
C4' C -0.2804(11) 0.4770(3) 0.0698(5) 0.0259(14) Uani 0.472(3) 1 d . U P A 2
H4' H -0.279575 0.469501 0.013092 0.031 Uiso 0.472(3) 1 calc R U P A 2
C5' C -0.348(2) 0.5250(9) 0.0994(10) 0.020(2) Uani 0.472(3) 1 d . U P A 2
H5' H -0.396233 0.550764 0.061767 0.024 Uiso 0.472(3) 1 calc R U P A 2
C6' C -0.3065(15) 0.5175(5) 0.3245(8) 0.0131(19) Uani 0.472(3) 1 d . U P A 2
H6'A H -0.266367 0.485252 0.357956 0.016 Uiso 0.472(3) 1 calc R U P A 2
H6'B H -0.420775 0.523675 0.337671 0.016 Uiso 0.472(3) 1 calc R U P A 2
C8 C -0.0786(3) 0.65379(12) 0.34412(17) 0.0136(5) Uani 1 1 d . . . . .
C9 C -0.2189(3) 0.62664(12) 0.31643(17) 0.0156(5) Uani 1 1 d . . . . .
H9 H -0.302951 0.642292 0.283567 0.019 Uiso 1 1 calc R U . . .
C10 C 0.7088(3) 0.64051(13) 0.53871(17) 0.0164(5) Uani 1 1 d . . . . .
H10 H 0.809235 0.658190 0.550353 0.020 Uiso 1 1 calc R U . . .
C11 C 0.5757(3) 0.66443(12) 0.49817(16) 0.0140(5) Uani 1 1 d . . . . .
C12 C -0.0187(4) 0.71352(12) 0.32790(18) 0.0187(6) Uani 1 1 d . . . . .
H12A H 0.091100 0.712162 0.305817 0.022 Uiso 1 1 calc R U . . .
H12B H -0.090193 0.732722 0.287608 0.022 Uiso 1 1 calc R U . . .
C13 C 0.1108(4) 0.78122(12) 0.41810(18) 0.0173(6) Uani 1 1 d . . . . .
C14 C 0.1063(3) 0.81144(12) 0.49996(18) 0.0158(5) Uani 1 1 d . . . . .
C15 C 0.2548(3) 0.82885(11) 0.53785(17) 0.0138(5) Uani 1 1 d . . . . .
C16 C 0.2524(4) 0.86266(13) 0.60917(18) 0.0188(6) Uani 1 1 d . . . . .
H16 H 0.350302 0.875008 0.634024 0.023 Uiso 1 1 calc R U . . .
C17 C 0.1031(4) 0.87806(14) 0.64340(19) 0.0222(6) Uani 1 1 d . . . . .
H17 H 0.101888 0.900603 0.691330 0.027 Uiso 1 1 calc R U . . .
C18 C -0.0434(4) 0.86027(13) 0.60708(19) 0.0217(6) Uani 1 1 d . . . . .
H18 H -0.142505 0.870538 0.630655 0.026 Uiso 1 1 calc R U . . .
C19 C -0.0418(4) 0.82700(13) 0.5352(2) 0.0213(6) Uani 1 1 d . . . . .
H19 H -0.140167 0.815041 0.510542 0.026 Uiso 1 1 calc R U . . .
C20 C 0.7549(4) 0.54190(13) 0.60525(19) 0.0204(6) Uani 1 1 d . . . . .
H20A H 0.864853 0.539166 0.583671 0.031 Uiso 1 1 calc R U . A 1
H20B H 0.701907 0.504566 0.596763 0.031 Uiso 1 1 calc R U . A 1
N8 N 0.7741(8) 0.5140(3) 0.7541(4) 0.0363(12) Uani 0.528(3) 1 d . U P A 1
C21 C 0.766(6) 0.5539(14) 0.695(2) 0.020(2) Uani 0.528(3) 1 d . U P A 1
C22 C 0.7522(9) 0.6258(3) 0.8032(4) 0.0307(13) Uani 0.528(3) 1 d . U P A 1
H22 H 0.743669 0.663606 0.822884 0.037 Uiso 0.528(3) 1 calc R U P A 1
C23 C 0.7808(10) 0.5270(3) 0.8385(4) 0.0328(13) Uani 0.528(3) 1 d . U P A 1
H23 H 0.793197 0.496704 0.876292 0.039 Uiso 0.528(3) 1 calc R U P A 1
C24 C 0.772(3) 0.5738(6) 0.8635(14) 0.030(2) Uani 0.528(3) 1 d . U P A 1
H24 H 0.775863 0.580307 0.920519 0.036 Uiso 0.528(3) 1 calc R U P A 1
C25 C 0.7482(7) 0.6143(2) 0.7213(3) 0.0193(11) Uani 0.528(3) 1 d . U P A 1
H25 H 0.734330 0.643882 0.682472 0.023 Uiso 0.528(3) 1 calc R U P A 1
N8' N 0.6337(7) 0.5805(3) 0.7287(3) 0.0264(12) Uani 0.472(3) 1 d . U P A 2
C21' C 0.750(6) 0.5564(16) 0.700(2) 0.021(2) Uani 0.472(3) 1 d . U P A 2
C22' C 0.6392(10) 0.5911(3) 0.8096(4) 0.0310(14) Uani 0.472(3) 1 d . U P A 2
H22' H 0.543122 0.605716 0.831752 0.037 Uiso 0.472(3) 1 calc R U P A 2
C23' C 0.8924(10) 0.5434(4) 0.8292(4) 0.0319(14) Uani 0.472(3) 1 d . U P A 2
H23' H 0.971183 0.526805 0.864421 0.038 Uiso 0.472(3) 1 calc R U P A 2
C24' C 0.761(3) 0.5840(7) 0.8626(16) 0.029(2) Uani 0.472(3) 1 d . U P A 2
H24' H 0.767448 0.601587 0.914611 0.035 Uiso 0.472(3) 1 calc R U P A 2
C25' C 0.8902(9) 0.5319(3) 0.7438(4) 0.0255(13) Uani 0.472(3) 1 d . U P A 2
H25' H 0.971232 0.510547 0.717648 0.031 Uiso 0.472(3) 1 calc R U P A 2
C27 C 0.5554(3) 0.72319(12) 0.46074(19) 0.0174(6) Uani 1 1 d . . . . .
C28 C 0.4164(3) 0.80873(12) 0.50539(17) 0.0152(5) Uani 1 1 d . . . . .
C29 C 0.3976(5) 0.70466(17) 0.6930(2) 0.0365(8) Uani 1 1 d . . . . .
H29A H 0.343162 0.709404 0.744953 0.055 Uiso 1 1 calc R U . . .
H29B H 0.433710 0.665154 0.687710 0.055 Uiso 1 1 calc R U . . .
H29C H 0.322890 0.713895 0.648129 0.055 Uiso 1 1 calc R U . . .
C30 C 0.5375(5) 0.74309(16) 0.6906(2) 0.0325(8) Uani 1 1 d . . . . .

loop_
_atom_site_aniso_label
_atom_site_aniso_U_11
_atom_site_aniso_U_22
_atom_site_aniso_U_33
_atom_site_aniso_U_23
_atom_site_aniso_U_13
_atom_site_aniso_U_12
Pd1 0.00985(10) 0.01361(10) 0.01327(10) 0.00015(8) -0.00187(7) -0.00003(8)
Cl1 0.0145(3) 0.0725(6) 0.0148(3) -0.0044(4) 0.0002(3) -0.0004(4)
Cl2 0.0135(3) 0.0496(5) 0.0171(3) 0.0066(3) -0.0008(3) -0.0048(3)
O1 0.0160(10) 0.0196(10) 0.0250(11) -0.0097(8) -0.0029(8) -0.0024(8)
O2 0.0124(9) 0.0148(9) 0.0208(10) -0.0014(8) 0.0042(8) 0.0001(7)
O3 0.0179(10) 0.0197(10) 0.0251(11) -0.0029(9) 0.0025(9) -0.0062(8)
O4 0.0329(12) 0.0246(11) 0.0162(10) -0.0034(8) 0.0008(9) -0.0121(10)
N1 0.0151(11) 0.0222(12) 0.0146(12) 0.0021(9) -0.0042(9) -0.0065(10)
N2 0.0192(12) 0.0190(12) 0.0188(12) 0.0034(10) -0.0057(10) -0.0040(10)
N3 0.0119(11) 0.0163(11) 0.0162(11) -0.0020(9) -0.0014(9) -0.0002(9)
N4 0.0110(10) 0.0179(11) 0.0150(11) 0.0007(9) 0.0001(9) 0.0012(9)
N5 0.0130(11) 0.0201(12) 0.0166(12) 0.0010(9) -0.0014(9) 0.0037(9)
N6 0.0117(11) 0.0239(13) 0.0146(11) 0.0011(9) 0.0001(9) 0.0039(9)
N7 0.049(2) 0.060(2) 0.051(2) -0.0077(19) -0.0174(18) -0.0188(19)
N9 0.017(2) 0.006(3) 0.010(3) -0.003(2) 0.003(2) 0.005(2)
C1 0.019(3) 0.013(3) 0.017(3) -0.004(2) -0.002(2) -0.002(2)
C2 0.028(3) 0.017(2) 0.024(3) -0.002(2) -0.004(2) 0.000(2)
C3 0.041(3) 0.019(2) 0.029(3) -0.006(2) -0.012(2) 0.002(2)
C4 0.033(3) 0.026(3) 0.019(3) -0.009(2) -0.004(2) 0.002(3)
C5 0.023(3) 0.016(3) 0.020(4) -0.003(3) 0.004(3) 0.003(3)
C6 0.019(4) 0.013(4) 0.013(4) -0.003(3) 0.001(3) -0.005(3)
N9' 0.040(3) 0.028(3) 0.034(3) -0.003(2) -0.007(3) 0.001(2)
C1' 0.020(3) 0.012(3) 0.013(3) -0.004(2) 0.000(3) -0.003(3)
C2' 0.024(3) 0.009(4) 0.014(4) -0.004(3) 0.006(3) 0.003(3)
C3' 0.042(3) 0.019(3) 0.027(3) -0.009(2) -0.004(3) 0.009(3)
C4' 0.032(3) 0.025(3) 0.021(3) -0.007(2) 0.001(3) -0.003(3)
C5' 0.028(4) 0.020(4) 0.012(4) -0.005(3) 0.000(3) 0.000(3)
C6' 0.014(4) 0.010(4) 0.016(4) -0.004(3) 0.001(3) -0.004(3)
C8 0.0112(12) 0.0152(13) 0.0143(13) -0.0024(10) 0.0000(10) 0.0013(10)
C9 0.0139(13) 0.0191(14) 0.0137(13) -0.0013(10) -0.0002(10) 0.0014(11)
C10 0.0100(12) 0.0239(14) 0.0152(13) -0.0017(11) 0.0017(10) 0.0017(11)
C11 0.0106(12) 0.0202(13) 0.0111(12) -0.0028(10) 0.0008(10) 0.0010(10)
C12 0.0240(15) 0.0166(13) 0.0152(14) -0.0019(11) -0.0076(11) -0.0019(11)
C13 0.0194(14) 0.0112(12) 0.0211(15) -0.0012(10) -0.0051(12) 0.0007(10)
C14 0.0184(14) 0.0118(12) 0.0170(13) -0.0005(10) -0.0021(11) -0.0009(10)
C15 0.0160(13) 0.0117(12) 0.0137(13) 0.0010(9) -0.0007(10) -0.0012(10)
C16 0.0183(14) 0.0215(14) 0.0164(13) -0.0020(11) -0.0035(11) -0.0014(11)
C17 0.0269(16) 0.0240(15) 0.0156(14) -0.0038(12) -0.0001(12) 0.0053(13)
C18 0.0195(14) 0.0223(14) 0.0236(15) 0.0001(12) 0.0041(12) 0.0047(12)
C19 0.0146(13) 0.0186(14) 0.0307(17) -0.0046(12) -0.0032(12) 0.0021(11)
C20 0.0167(14) 0.0257(15) 0.0188(14) 0.0033(12) -0.0010(11) 0.0063(12)
N8 0.043(3) 0.036(3) 0.030(2) 0.001(2) -0.001(2) 0.006(2)
C21 0.018(3) 0.024(4) 0.018(4) 0.001(3) 0.000(3) 0.004(3)
C22 0.042(3) 0.026(3) 0.024(3) -0.004(2) -0.001(2) 0.004(2)
C23 0.044(3) 0.031(3) 0.023(2) 0.006(2) -0.003(2) 0.007(2)
C24 0.038(4) 0.034(4) 0.018(3) 0.002(4) -0.004(3) 0.005(4)
C25 0.029(2) 0.015(2) 0.013(2) 0.0009(18) -0.001(2) 0.002(2)
N8' 0.026(2) 0.037(3) 0.016(2) -0.004(2) 0.000(2) 0.011(2)
C21' 0.019(3) 0.027(4) 0.016(4) 0.002(3) 0.002(3) 0.003(4)
C22' 0.033(3) 0.037(3) 0.022(3) -0.003(2) 0.000(2) 0.005(3)
C23' 0.033(3) 0.041(3) 0.021(3) 0.000(2) -0.012(3) 0.011(3)
C24' 0.035(4) 0.031(4) 0.020(3) -0.004(4) -0.001(3) 0.008(4)
C25' 0.021(3) 0.035(3) 0.020(3) -0.001(2) 0.000(2) 0.011(2)
C27 0.0118(12) 0.0191(14) 0.0214(14) -0.0003(11) 0.0050(11) 0.0031(10)
C28 0.0163(13) 0.0163(13) 0.0128(13) -0.0003(10) -0.0020(10) -0.0018(10)
C29 0.042(2) 0.041(2) 0.0272(18) 0.0007(15) 0.0094(16) -0.0078(17)
C30 0.038(2) 0.038(2) 0.0214(17) -0.0087(14) -0.0055(14) -0.0005(16)

loop_
_atom_type_symbol
_atom_type_description
_atom_type_scat_dispersion_real
_atom_type_scat_dispersion_imag
_atom_type_scat_source
C C 0.0033 0.0016 'International Tables Vol C Tables 4.2.6.8 and 6.1.1.4'
H H 0.0000 0.0000 'International Tables Vol C Tables 4.2.6.8 and 6.1.1.4'
Cl Cl 0.1484 0.1585 'International Tables Vol C Tables 4.2.6.8 and 6.1.1.4'
N N 0.0061 0.0033 'International Tables Vol C Tables 4.2.6.8 and 6.1.1.4'
O O 0.0106 0.0060 'International Tables Vol C Tables 4.2.6.8 and 6.1.1.4'
Pd Pd -0.9988 1.0072 'International Tables Vol C Tables 4.2.6.8 and 6.1.1.4'

loop_
_geom_angle_atom_site_label_1
_geom_angle_atom_site_label_2
_geom_angle_atom_site_label_3
_geom_angle
_geom_angle_site_symmetry_1
_geom_angle_site_symmetry_3
_geom_angle_publ_flag
N4 Pd1 N3 176.08(9) . . ?
N4 Pd1 Cl1 88.58(7) . . ?
N3 Pd1 Cl1 89.77(7) . . ?
N4 Pd1 Cl2 89.78(7) . . ?
N3 Pd1 Cl2 91.93(7) . . ?
Cl1 Pd1 Cl2 178.09(3) . . ?
C13 O1 C12 115.1(2) . . ?
C28 O2 C27 116.7(2) . . ?
N2 N1 C9 111.9(2) . . ?
N2 N1 C6 123.3(5) . . ?
C9 N1 C6 124.7(5) . . ?
N2 N1 C6' 116.6(5) . . ?
C9 N1 C6' 130.2(5) . . ?
N3 N2 N1 105.3(2) . . ?
N2 N3 C8 111.2(2) . . ?
N2 N3 Pd1 119.17(18) . . ?
C8 N3 Pd1 129.54(19) . . ?
N5 N4 C11 111.2(2) . . ?
N5 N4 Pd1 116.92(18) . . ?
C11 N4 Pd1 131.78(19) . . ?
N4 N5 N6 104.9(2) . . ?
N5 N6 C10 112.3(2) . . ?
N5 N6 C20 118.6(2) . . ?
C10 N6 C20 129.0(2) . . ?
C5 N9 C1 118.9(10) . . ?
N9 C1 C2 122.2(8) . . ?
N9 C1 C6 116.6(8) . . ?
C2 C1 C6 120.7(8) . . ?
C3 C2 C1 119.3(6) . . ?
C4 C3 C2 118.5(6) . . ?
C3 C4 C5 118.6(8) . . ?
N9 C5 C4 122.3(13) . . ?
N1 C6 C1 109.1(8) . . ?
C1' N9' C3' 116.5(7) . . ?
C2' C1' N9' 121.0(9) . . ?
C2' C1' C6' 118.6(10) . . ?
N9' C1' C6' 120.3(8) . . ?
C1' C2' C5' 120.2(13) . . ?
C4' C3' N9' 120.6(7) . . ?
C5' C4' C3' 117.6(10) . . ?
C2' C5' C4' 124.0(16) . . ?
C1' C6' N1 112.9(9) . . ?
N3 C8 C9 106.7(2) . . ?
N3 C8 C12 123.4(2) . . ?
C9 C8 C12 129.9(3) . . ?
N1 C9 C8 104.9(2) . . ?
N6 C10 C11 105.4(2) . . ?
N4 C11 C10 106.2(2) . . ?
N4 C11 C27 124.1(2) . . ?
C10 C11 C27 129.7(3) . . ?
O1 C12 C8 107.9(2) . . ?
O4 C13 O1 124.3(3) . . ?
O4 C13 C14 123.3(3) . . ?
O1 C13 C14 112.5(2) . . ?
C19 C14 C15 119.8(3) . . ?
C19 C14 C13 121.2(3) . . ?
C15 C14 C13 118.8(3) . . ?
C16 C15 C14 119.6(3) . . ?
C16 C15 C28 119.2(2) . . ?
C14 C15 C28 121.1(2) . . ?
C15 C16 C17 119.8(3) . . ?
C18 C17 C16 120.8(3) . . ?
C17 C18 C19 119.6(3) . . ?
C18 C19 C14 120.3(3) . . ?
N6 C20 C21 113.6(15) . . ?
N6 C20 C21' 109.6(16) . . ?
C21 N8 C23 123.5(14) . . ?
N8 C21 C25 117(2) . . ?
N8 C21 C20 125(2) . . ?
C25 C21 C20 117(2) . . ?
C25 C22 C24 117.6(9) . . ?
C24 C23 N8 122.8(12) . . ?
C23 C24 C22 120.6(18) . . ?
C22 C25 C21 118.0(15) . . ?
C21' N8' C22' 117(2) . . ?
N8' C21' C25' 128(3) . . ?
N8' C21' C20 121(3) . . ?
C25' C21' C20 111(3) . . ?
C24' C22' N8' 129.0(13) . . ?
C25' C23' C24' 117.8(11) . . ?
C22' C24' C23' 112.1(17) . . ?
C23' C25' C21' 113.4(16) . . ?
O2 C27 C11 106.8(2) . . ?
O3 C28 O2 125.0(3) . . ?
O3 C28 C15 125.9(3) . . ?
O2 C28 C15 109.0(2) . . ?
N7 C30 C29 179.1(4) . . ?

loop_
_geom_bond_atom_site_label_1
_geom_bond_atom_site_label_2
_geom_bond_distance
_geom_bond_site_symmetry_2
_geom_bond_publ_flag
Pd1 N4 2.007(2) . ?
Pd1 N3 2.022(2) . ?
Pd1 Cl1 2.2857(8) . ?
Pd1 Cl2 2.2882(8) . ?
O1 C13 1.348(3) . ?
O1 C12 1.453(3) . ?
O2 C28 1.348(3) . ?
O2 C27 1.457(3) . ?
O3 C28 1.197(3) . ?
O4 C13 1.199(4) . ?
N1 N2 1.342(3) . ?
N1 C9 1.350(4) . ?
N1 C6 1.427(12) . ?
N1 C6' 1.532(12) . ?
N2 N3 1.310(3) . ?
N3 C8 1.361(3) . ?
N4 N5 1.321(3) . ?
N4 C11 1.360(4) . ?
N5 N6 1.336(3) . ?
N6 C10 1.341(4) . ?
N6 C20 1.467(4) . ?
N7 C30 1.136(5) . ?
N9 C5 1.312(16) . ?
N9 C1 1.341(15) . ?
C1 C2 1.391(11) . ?
C1 C6 1.516(12) . ?
C2 C3 1.382(9) . ?
C3 C4 1.380(9) . ?
C4 C5 1.422(17) . ?
N9' C1' 1.386(12) . ?
N9' C3' 1.401(9) . ?
C1' C2' 1.30(2) . ?
C1' C6' 1.505(13) . ?
C2' C5' 1.309(19) . ?
C3' C4' 1.353(11) . ?
C4' C5' 1.327(19) . ?
C8 C9 1.370(4) . ?
C8 C12 1.484(4) . ?
C10 C11 1.371(4) . ?
C11 C27 1.488(4) . ?
C13 C14 1.491(4) . ?
C14 C19 1.391(4) . ?
C14 C15 1.403(4) . ?
C15 C16 1.387(4) . ?
C15 C28 1.500(4) . ?
C16 C17 1.392(4) . ?
C17 C18 1.381(4) . ?
C18 C19 1.387(4) . ?
C20 C21 1.47(3) . ?
C20 C21' 1.57(4) . ?
N8 C21 1.32(4) . ?
N8 C23 1.392(9) . ?
C21 C25 1.46(3) . ?
C22 C25 1.345(8) . ?
C22 C24 1.547(19) . ?
C23 C24 1.151(18) . ?
N8' C21' 1.20(5) . ?
N8' C22' 1.325(9) . ?
C21' C25' 1.44(5) . ?
C22' C24' 1.31(3) . ?
C23' C25' 1.400(10) . ?
C23' C24' 1.53(2) . ?
C29 C30 1.445(5) . ?
